data_2203788
loop_
_publ_author_name
'Pinkus, A. G.'
'Klausmeyer, Kevin K.'
'Feazell, Rodney P.'
'Jiro Tsuji'

_publ_section_title
<i>N</i>,<i>N</i>-[(<i>Z</i>,<i>Z</i>)-7,7-Diphenylbicyclo[4.1.0]hept-3-ene-2,5-diylidene]dibenzenesulfonamide
_journal_issue 6
_journal_name_full 'Acta Crystallographica Section E'
_journal_page_first o982
_journal_page_last o984
_journal_paper_doi 10.1107/S1600536804010815
_journal_volume 60
_journal_year 2004
_chemical_formula_iupac 'C31 H24 N2 O4 S2'
_chemical_formula_moiety 'C31 H24 N2 O4 S2'
_chemical_formula_sum 'C31 H24 N2 O4 S2'
_chemical_formula_weight 552.64
_chemical_name_systematic ?
_space_group_IT_number 14
_symmetry_cell_setting monoclinic
_symmetry_space_group_name_Hall '-P 2yn'
_symmetry_space_group_name_H-M 'P 1 21/n 1'
_atom_sites_solution_hydrogens geom
_atom_sites_solution_primary direct
_atom_sites_solution_secondary difmap
_audit_creation_method SHELXL-97
_cell_angle_alpha 90.00
_cell_angle_beta 102.405(3)
_cell_angle_gamma 90.00
_cell_formula_units_Z 4
_cell_length_a 7.0546(3)
_cell_length_b 23.3933(11)
_cell_length_c 16.2515(9)
_cell_measurement_reflns_used 6775
_cell_measurement_temperature 110(2)
_cell_measurement_theta_max 30.15
_cell_measurement_theta_min 2.71
_cell_volume 2619.4(2)
_computing_cell_refinement Apex2
_computing_data_collection 'Apex2 (Bruker, 2003)'
_computing_data_reduction 'SAINT-PLUS (Bruker 2003)'
_computing_molecular_graphics 'SHELXTL (Sheldrick, 2000)'
_computing_publication_material SHELXTL
_computing_structure_refinement 'SHELXL97 (Sheldrick, 1997)'
_computing_structure_solution 'SHELXS97 (Sheldrick, 1997)'
_diffrn_ambient_temperature 273(2)
_diffrn_measured_fraction_theta_full 0.999
_diffrn_measured_fraction_theta_max 0.999
_diffrn_measurement_device_type 'Bruker X8 APEX CCD area-detector'
_diffrn_measurement_method '\f and \w scans'
_diffrn_radiation_monochromator graphite
_diffrn_radiation_source 'fine-focus sealed tube'
_diffrn_radiation_type MoK\a
_diffrn_radiation_wavelength 0.71073
_diffrn_reflns_av_R_equivalents 0.0454
_diffrn_reflns_av_sigmaI/netI 0.0198
_diffrn_reflns_limit_h_max 8
_diffrn_reflns_limit_h_min -8
_diffrn_reflns_limit_k_max 29
_diffrn_reflns_limit_k_min -29
_diffrn_reflns_limit_l_max 20
_diffrn_reflns_limit_l_min -20
_diffrn_reflns_number 53078
_diffrn_reflns_theta_full 26.37
_diffrn_reflns_theta_max 26.37
_diffrn_reflns_theta_min 1.74
_diffrn_standards_decay_% 0
_exptl_absorpt_coefficient_mu 0.245
_exptl_absorpt_correction_T_max 0.964
_exptl_absorpt_correction_T_min 0.900
_exptl_absorpt_correction_type 'multi-scan; (Bruker, 2000)'
_exptl_absorpt_process_details '(SADABS; Sheldrick, 1996)'
_exptl_crystal_colour colorless
_exptl_crystal_density_diffrn 1.401
_exptl_crystal_density_method 'not measured'
_exptl_crystal_description block
_exptl_crystal_F_000 1152
_exptl_crystal_size_max 0.26
_exptl_crystal_size_mid 0.22
_exptl_crystal_size_min 0.15
_refine_diff_density_max 0.344
_refine_diff_density_min -0.428
_refine_ls_extinction_method none
_refine_ls_goodness_of_fit_ref 1.032
_refine_ls_hydrogen_treatment constr
_refine_ls_matrix_type full
_refine_ls_number_parameters 352
_refine_ls_number_reflns 5352
_refine_ls_number_restraints 0
_refine_ls_restrained_S_all 1.032
_refine_ls_R_factor_all 0.0383
_refine_ls_R_factor_gt 0.0323
_refine_ls_shift/su_max 0.001
_refine_ls_shift/su_mean 0.000
_refine_ls_structure_factor_coef Fsqd
_refine_ls_weighting_details 'calc w = 1/[\s^2^(Fo^2^)+(0.0410P)^2^+1.5285P] where P = (Fo^2^+2Fc^2^)/3'
_refine_ls_weighting_scheme calc
_refine_ls_wR_factor_gt 0.0824
_refine_ls_wR_factor_ref 0.0871
_reflns_number_gt 4696
_reflns_number_total 5352
_reflns_threshold_expression I>2\s(I)
_cod_data_source_file na6324.cif
_cod_data_source_block 2
_cod_depositor_comments
;
The following automatic conversions were performed:
'_symmetry_cell_setting' value 'Monoclinic' changed to 'monoclinic'
according to '/home/saulius/struct/CIF-dictionaries/cif_core.dic'
dictionary named 'cif_core.dic' version 2.4.1 from 2010-06-29.

Automatic conversion script
Id: cif_fix_enum 1527 2010-12-29 10:47:43Z saulius 

The following automatic conversions were performed:

'_symmetry_cell_setting' value 'Monoclinic' changed to 'monoclinic'
according to /home/saulius/struct/CIF-dictionaries/cif_core.dic
dictionary named 'cif_core.dic' version 2.4.1 from 2010-06-29.

Automatic conversion script
Id: cif_fix_values 1715 2011-07-08 13:25:40Z adriana 
;
_cod_original_sg_symbol_H-M 'P 21/n'
_cod_database_code 2203788
_cod_database_fobs_code 2203788

loop_
_symmetry_equiv_pos_as_xyz
'x, y, z'
'-x+1/2, y+1/2, -z+1/2'
'-x, -y, -z'
'x-1/2, -y-1/2, z-1/2'

loop_
_atom_site_label
_atom_site_fract_x
_atom_site_fract_y
_atom_site_fract_z
_atom_site_U_iso_or_equiv
_atom_site_adp_type
_atom_site_calc_flag
_atom_site_refinement_flags
_atom_site_occupancy
_atom_site_type_symbol
C1 0.71050(18) 0.22084(6) 0.43335(8) 0.0173(3) Uani d . 1 C
C2 0.6345(2) 0.25590(6) 0.49359(9) 0.0197(3) Uani d . 1 C
H2 0.6053 0.2383 0.5407 0.024 Uiso calc R 1 H
C3 0.6051(2) 0.31231(6) 0.48375(9) 0.0203(3) Uani d . 1 C
H3 0.5541 0.3320 0.5237 0.024 Uiso calc R 1 H
C4 0.64991(19) 0.34422(6) 0.41283(9) 0.0184(3) Uani d . 1 C
C5 0.75099(19) 0.31425(6) 0.35417(9) 0.0168(3) Uani d . 1 C
H5 0.7210 0.3280 0.2959 0.020 Uiso calc R 1 H
C6 0.78275(19) 0.24985(6) 0.36497(8) 0.0168(3) Uani d . 1 C
H6 0.7705 0.2280 0.3126 0.020 Uiso calc R 1 H
C7 0.95601(19) 0.29081(6) 0.38538(8) 0.0168(3) Uani d . 1 C
C8 1.08361(19) 0.29257(6) 0.32126(8) 0.0178(3) Uani d . 1 C
C9 1.1868(2) 0.24404(6) 0.30670(9) 0.0220(3) Uani d . 1 C
H9 1.1757 0.2104 0.3357 0.026 Uiso calc R 1 H
C10 1.3065(2) 0.24592(7) 0.24875(10) 0.0262(3) Uani d . 1 C
H10 1.3742 0.2134 0.2389 0.031 Uiso calc R 1 H
C11 1.3248(2) 0.29624(7) 0.20575(9) 0.0276(3) Uani d . 1 C
H11 1.4044 0.2974 0.1670 0.033 Uiso calc R 1 H
C12 1.2245(2) 0.34486(8) 0.22065(10) 0.0297(4) Uani d . 1 C
H12 1.2376 0.3786 0.1922 0.036 Uiso calc R 1 H
C13 1.1036(2) 0.34302(7) 0.27841(9) 0.0244(3) Uani d . 1 C
H13 1.0362 0.3756 0.2883 0.029 Uiso calc R 1 H
C14 1.06556(19) 0.30019(6) 0.47480(8) 0.0180(3) Uani d . 1 C
C15 1.1034(2) 0.35587(6) 0.50514(9) 0.0218(3) Uani d . 1 C
H15 1.0536 0.3868 0.4714 0.026 Uiso calc R 1 H
C16 1.2153(2) 0.36514(7) 0.58563(10) 0.0262(3) Uani d . 1 C
H16 1.2388 0.4022 0.6059 0.031 Uiso calc R 1 H
C17 1.2921(2) 0.31891(7) 0.63587(9) 0.0267(3) Uani d . 1 C
H17 1.3676 0.3251 0.6895 0.032 Uiso calc R 1 H
C18 1.2560(2) 0.26352(7) 0.60593(9) 0.0253(3) Uani d . 1 C
H18 1.3073 0.2327 0.6396 0.030 Uiso calc R 1 H
C19 1.1429(2) 0.25400(6) 0.52549(9) 0.0209(3) Uani d . 1 C
H19 1.1190 0.2168 0.5056 0.025 Uiso calc R 1 H
C20 0.7410(2) 0.05486(6) 0.42213(9) 0.0205(3) Uani d . 1 C
C21 0.7919(2) 0.04525(7) 0.50878(10) 0.0242(3) Uani d . 1 C
H21 0.8415 0.0747 0.5456 0.029 Uiso calc R 1 H
C22 0.7669(2) -0.00920(7) 0.53884(10) 0.0292(3) Uani d . 1 C
H22 0.7979 -0.0163 0.5965 0.035 Uiso calc R 1 H
C23 0.6960(2) -0.05302(7) 0.48319(11) 0.0309(4) Uani d . 1 C
H23 0.6799 -0.0894 0.5038 0.037 Uiso calc R 1 H
C24 0.6492(2) -0.04316(7) 0.39739(11) 0.0303(4) Uani d . 1 C
H24 0.6039 -0.0730 0.3606 0.036 Uiso calc R 1 H
C25 0.6696(2) 0.01135(6) 0.36579(10) 0.0251(3) Uani d . 1 C
H25 0.6361 0.0184 0.3082 0.030 Uiso calc R 1 H
C26 0.4632(2) 0.49457(6) 0.33871(9) 0.0206(3) Uani d . 1 C
C27 0.3518(2) 0.49614(6) 0.39992(10) 0.0262(3) Uani d . 1 C
H27 0.3663 0.4682 0.4415 0.031 Uiso calc R 1 H
C28 0.2187(2) 0.54023(7) 0.39761(10) 0.0269(3) Uani d . 1 C
H28 0.1435 0.5419 0.4380 0.032 Uiso calc R 1 H
C29 0.1974(2) 0.58164(7) 0.33557(10) 0.0259(3) Uani d . 1 C
H29 0.1085 0.6111 0.3347 0.031 Uiso calc R 1 H
C30 0.3081(2) 0.57947(7) 0.27458(10) 0.0290(3) Uani d . 1 C
H30 0.2921 0.6072 0.2327 0.035 Uiso calc R 1 H
C31 0.4428(2) 0.53597(7) 0.27600(9) 0.0249(3) Uani d . 1 C
H31 0.5182 0.5345 0.2356 0.030 Uiso calc R 1 H
N1 0.70278(17) 0.16598(5) 0.44514(7) 0.0192(2) Uani d . 1 N
N2 0.59438(18) 0.39709(5) 0.40807(8) 0.0226(3) Uani d . 1 N
O1 0.66538(17) 0.12614(4) 0.29626(7) 0.0286(2) Uani d . 1 O
O2 0.99008(15) 0.13034(4) 0.39007(7) 0.0272(2) Uani d . 1 O
O3 0.83147(17) 0.46701(5) 0.37479(10) 0.0450(3) Uani d . 1 O
O4 0.6184(2) 0.42025(5) 0.25395(8) 0.0386(3) Uani d . 1 O
S1 0.78370(5) 0.121888(14) 0.37991(2) 0.01941(9) Uani d . 1 S
S2 0.64494(5) 0.442814(15) 0.33813(3) 0.02583(10) Uani d . 1 S

loop_
_atom_site_aniso_label
_atom_site_aniso_U_11
_atom_site_aniso_U_22
_atom_site_aniso_U_33
_atom_site_aniso_U_12
_atom_site_aniso_U_13
_atom_site_aniso_U_23
C1 0.0118(6) 0.0229(7) 0.0168(6) 0.0004(5) 0.0019(5) 0.0002(5)
C2 0.0171(7) 0.0260(7) 0.0175(7) 0.0011(5) 0.0071(5) 0.0015(5)
C3 0.0170(7) 0.0256(7) 0.0199(7) 0.0018(5) 0.0079(5) -0.0016(6)
C4 0.0130(6) 0.0222(7) 0.0202(7) -0.0001(5) 0.0039(5) -0.0007(5)
C5 0.0146(6) 0.0186(7) 0.0176(6) -0.0001(5) 0.0046(5) 0.0008(5)
C6 0.0154(6) 0.0192(7) 0.0163(6) 0.0006(5) 0.0043(5) -0.0010(5)
C7 0.0141(6) 0.0196(7) 0.0175(6) 0.0003(5) 0.0055(5) -0.0007(5)
C8 0.0129(6) 0.0258(7) 0.0147(6) -0.0014(5) 0.0030(5) -0.0023(5)
C9 0.0182(7) 0.0250(7) 0.0235(7) -0.0016(6) 0.0064(6) -0.0040(6)
C10 0.0171(7) 0.0353(8) 0.0277(8) -0.0008(6) 0.0083(6) -0.0106(6)
C11 0.0163(7) 0.0492(10) 0.0191(7) -0.0028(6) 0.0078(6) -0.0027(7)
C12 0.0231(8) 0.0414(9) 0.0269(8) 0.0006(7) 0.0100(6) 0.0103(7)
C13 0.0196(7) 0.0301(8) 0.0253(7) 0.0033(6) 0.0092(6) 0.0046(6)
C14 0.0119(6) 0.0268(7) 0.0167(7) 0.0000(5) 0.0062(5) -0.0026(5)
C15 0.0162(7) 0.0266(7) 0.0238(7) 0.0012(6) 0.0069(6) -0.0029(6)
C16 0.0192(7) 0.0342(8) 0.0265(8) -0.0018(6) 0.0079(6) -0.0114(6)
C17 0.0169(7) 0.0483(10) 0.0157(7) -0.0007(6) 0.0052(5) -0.0057(6)
C18 0.0182(7) 0.0404(9) 0.0185(7) 0.0027(6) 0.0064(6) 0.0051(6)
C19 0.0161(6) 0.0270(7) 0.0211(7) -0.0006(5) 0.0071(5) 0.0004(6)
C20 0.0182(7) 0.0203(7) 0.0257(7) 0.0020(5) 0.0110(6) 0.0041(6)
C21 0.0219(7) 0.0270(8) 0.0256(7) 0.0040(6) 0.0093(6) 0.0031(6)
C22 0.0247(8) 0.0352(9) 0.0309(8) 0.0086(6) 0.0129(6) 0.0135(7)
C23 0.0236(8) 0.0240(8) 0.0494(10) 0.0034(6) 0.0171(7) 0.0120(7)
C24 0.0258(8) 0.0233(8) 0.0449(10) -0.0030(6) 0.0144(7) -0.0003(7)
C25 0.0243(7) 0.0254(7) 0.0279(8) -0.0009(6) 0.0110(6) 0.0005(6)
C26 0.0176(7) 0.0187(7) 0.0263(7) -0.0008(5) 0.0061(6) -0.0026(6)
C27 0.0278(8) 0.0224(7) 0.0318(8) 0.0016(6) 0.0140(6) 0.0044(6)
C28 0.0254(8) 0.0275(8) 0.0309(8) 0.0015(6) 0.0127(6) -0.0020(6)
C29 0.0226(7) 0.0238(7) 0.0308(8) 0.0045(6) 0.0047(6) -0.0020(6)
C30 0.0307(8) 0.0295(8) 0.0270(8) 0.0059(7) 0.0065(6) 0.0063(6)
C31 0.0241(7) 0.0283(8) 0.0233(7) 0.0007(6) 0.0076(6) 0.0003(6)
N1 0.0179(6) 0.0214(6) 0.0194(6) 0.0015(5) 0.0066(5) 0.0001(5)
N2 0.0208(6) 0.0216(6) 0.0275(6) 0.0019(5) 0.0101(5) 0.0017(5)
O1 0.0423(7) 0.0236(5) 0.0201(5) -0.0021(5) 0.0072(5) 0.0009(4)
O2 0.0243(6) 0.0231(5) 0.0390(6) 0.0013(4) 0.0176(5) 0.0024(5)
O3 0.0211(6) 0.0341(7) 0.0816(10) 0.0001(5) 0.0147(6) 0.0164(7)
O4 0.0622(8) 0.0256(6) 0.0388(7) 0.0105(6) 0.0350(6) 0.0075(5)
S1 0.02285(19) 0.01826(17) 0.01941(18) 0.00026(13) 0.00960(14) 0.00110(13)
S2 0.02355(19) 0.02030(18) 0.0386(2) 0.00311(14) 0.01777(16) 0.00574(15)

loop_
_atom_type_symbol
_atom_type_description
_atom_type_scat_dispersion_real
_atom_type_scat_dispersion_imag
_atom_type_scat_source
C C 0.0033 0.0016 'International Tables Vol C Tables 4.2.6.8 and 6.1.1.4'
H H 0.0000 0.0000 'International Tables Vol C Tables 4.2.6.8 and 6.1.1.4'
N N 0.0061 0.0033 'International Tables Vol C Tables 4.2.6.8 and 6.1.1.4'
O O 0.0106 0.0060 'International Tables Vol C Tables 4.2.6.8 and 6.1.1.4'
S S 0.1246 0.1234 'International Tables Vol C Tables 4.2.6.8 and 6.1.1.4'

loop_
_geom_angle_atom_site_label_1
_geom_angle_atom_site_label_2
_geom_angle_atom_site_label_3
_geom_angle
_geom_angle_publ_flag
N1 C1 C2 114.91(12) ?
N1 C1 C6 126.45(12) ?
C2 C1 C6 118.62(12) ?
C3 C2 C1 122.76(13) ?
C3 C2 H2 118.6 ?
C1 C2 H2 118.6 ?
C2 C3 C4 122.84(13) ?
C2 C3 H3 118.6 ?
C4 C3 H3 118.6 ?
N2 C4 C3 114.87(12) ?
N2 C4 C5 126.45(13) ?
C3 C4 C5 118.68(12) ?
C4 C5 C6 118.10(11) ?
C4 C5 C7 120.51(12) ?
C6 C5 C7 60.19(9) yes
C4 C5 H5 115.6 ?
C6 C5 H5 115.6 ?
C7 C5 H5 115.6 ?
C1 C6 C5 118.16(11) ?
C1 C6 C7 120.70(11) ?
C5 C6 C7 59.91(8) yes
C1 C6 H6 115.6 ?
C5 C6 H6 115.6 ?
C7 C6 H6 115.6 ?
C14 C7 C8 113.64(11) yes
C14 C7 C5 121.35(11) ?
C8 C7 C5 114.92(11) ?
C14 C7 C6 121.29(11) ?
C8 C7 C6 115.58(11) ?
C5 C7 C6 59.90(9) yes
C13 C8 C9 119.47(13) ?
C13 C8 C7 120.35(12) ?
C9 C8 C7 120.16(13) ?
C10 C9 C8 120.16(14) ?
C10 C9 H9 119.9 ?
C8 C9 H9 119.9 ?
C11 C10 C9 120.14(14) ?
C11 C10 H10 119.9 ?
C9 C10 H10 119.9 ?
C12 C11 C10 120.03(14) ?
C12 C11 H11 120.0 ?
C10 C11 H11 120.0 ?
C11 C12 C13 119.96(15) ?
C11 C12 H12 120.0 ?
C13 C12 H12 120.0 ?
C8 C13 C12 120.24(14) ?
C8 C13 H13 119.9 ?
C12 C13 H13 119.9 ?
C19 C14 C15 119.47(13) ?
C19 C14 C7 120.68(13) ?
C15 C14 C7 119.66(13) ?
C16 C15 C14 120.22(14) ?
C16 C15 H15 119.9 ?
C14 C15 H15 119.9 ?
C15 C16 C17 120.04(14) ?
C15 C16 H16 120.0 ?
C17 C16 H16 120.0 ?
C18 C17 C16 120.02(14) ?
C18 C17 H17 120.0 ?
C16 C17 H17 120.0 ?
C17 C18 C19 120.15(14) ?
C17 C18 H18 119.9 ?
C19 C18 H18 119.9 ?
C18 C19 C14 120.09(14) ?
C18 C19 H19 120.0 ?
C14 C19 H19 120.0 ?
C25 C20 C21 121.71(14) ?
C25 C20 S1 117.59(11) ?
C21 C20 S1 120.52(12) ?
C22 C21 C20 118.58(15) ?
C22 C21 H21 120.7 ?
C20 C21 H21 120.7 ?
C23 C22 C21 120.23(15) ?
C23 C22 H22 119.9 ?
C21 C22 H22 119.9 ?
C24 C23 C22 120.60(14) ?
C24 C23 H23 119.7 ?
C22 C23 H23 119.7 ?
C23 C24 C25 120.24(16) ?
C23 C24 H24 119.9 ?
C25 C24 H24 119.9 ?
C20 C25 C24 118.62(15) ?
C20 C25 H25 120.7 ?
C24 C25 H25 120.7 ?
C31 C26 C27 121.27(13) ?
C31 C26 S2 115.75(11) ?
C27 C26 S2 122.91(12) ?
C28 C27 C26 118.77(14) ?
C28 C27 H27 120.6 ?
C26 C27 H27 120.6 ?
C29 C28 C27 120.42(14) ?
C29 C28 H28 119.8 ?
C27 C28 H28 119.8 ?
C28 C29 C30 120.36(14) ?
C28 C29 H29 119.8 ?
C30 C29 H29 119.8 ?
C29 C30 C31 120.16(14) ?
C29 C30 H30 119.9 ?
C31 C30 H30 119.9 ?
C30 C31 C26 119.01(14) ?
C30 C31 H31 120.5 ?
C26 C31 H31 120.5 ?
C1 N1 S1 119.11(10) ?
C4 N2 S2 123.46(10) ?
O1 S1 O2 117.72(7) ?
O1 S1 N1 110.51(6) ?
O2 S1 N1 108.52(6) ?
O1 S1 C20 108.45(7) ?
O2 S1 C20 109.27(7) ?
N1 S1 C20 101.09(6) ?
O3 S2 O4 117.26(8) ?
O3 S2 N2 106.42(7) ?
O4 S2 N2 114.35(7) ?
O3 S2 C26 109.20(7) ?
O4 S2 C26 108.07(7) ?
N2 S2 C26 100.11(7) ?

loop_
_geom_bond_atom_site_label_1
_geom_bond_atom_site_label_2
_geom_bond_distance
_geom_bond_publ_flag
C1 N1 1.3006(18) ?
C1 C2 1.4645(19) yes
C1 C6 1.4827(19) yes
C2 C3 1.340(2) yes
C2 H2 0.9300 ?
C3 C4 1.4635(19) yes
C3 H3 0.9300 ?
C4 N2 1.2947(18) ?
C4 C5 1.4835(18) yes
C5 C6 1.5278(19) yes
C5 C7 1.5281(18) yes
C5 H5 0.9800 ?
C6 C7 1.5323(18) yes
C6 H6 0.9800 ?
C7 C14 1.5082(19) ?
C7 C8 1.5168(18) ?
C8 C13 1.393(2) ?
C8 C9 1.396(2) ?
C9 C10 1.394(2) ?
C9 H9 0.9300 ?
C10 C11 1.389(2) ?
C10 H10 0.9300 ?
C11 C12 1.388(2) ?
C11 H11 0.9300 ?
C12 C13 1.398(2) ?
C12 H12 0.9300 ?
C13 H13 0.9300 ?
C14 C19 1.397(2) ?
C14 C15 1.398(2) ?
C15 C16 1.392(2) ?
C15 H15 0.9300 ?
C16 C17 1.393(2) ?
C16 H16 0.9300 ?
C17 C18 1.388(2) ?
C17 H17 0.9300 ?
C18 C19 1.395(2) ?
C18 H18 0.9300 ?
C19 H19 0.9300 ?
C20 C25 1.389(2) ?
C20 C21 1.395(2) ?
C20 S1 1.7632(14) ?
C21 C22 1.389(2) ?
C21 H21 0.9300 ?
C22 C23 1.387(2) ?
C22 H22 0.9300 ?
C23 C24 1.382(2) ?
C23 H23 0.9300 ?
C24 C25 1.394(2) ?
C24 H24 0.9300 ?
C25 H25 0.9300 ?
C26 C31 1.391(2) ?
C26 C27 1.394(2) ?
C26 S2 1.7652(14) ?
C27 C28 1.390(2) ?
C27 H27 0.9300 ?
C28 C29 1.383(2) ?
C28 H28 0.9300 ?
C29 C30 1.388(2) ?
C29 H29 0.9300 ?
C30 C31 1.389(2) ?
C30 H30 0.9300 ?
C31 H31 0.9300 ?
N1 S1 1.6653(12) ?
N2 S2 1.6545(13) ?
O1 S1 1.4378(11) ?
O2 S1 1.4433(11) ?
O3 S2 1.4388(13) ?
O4 S2 1.4406(13) ?

loop_
_geom_hbond_atom_site_label_D
_geom_hbond_atom_site_label_H
_geom_hbond_atom_site_label_A
_geom_hbond_distance_DH
_geom_hbond_distance_HA
_geom_hbond_distance_DA
_geom_hbond_angle_DHA
_geom_hbond_publ_flag
C5 H5 O4 0.98 2.33 3.004(2) 125 yes
C6 H6 O1 0.98 2.49 3.148(2) 124 yes

loop_
_cod_related_entry_id
_cod_related_entry_database
_cod_related_entry_code
1 ChemSpider 4513601
